data_2225394
loop_
_publ_author_name
'Sundar, J. Kalyana'
'Kumar, K. Mohan'
'Vijayakumar, V.'
'Suresh, J.'
'Natarajan, S.'
'Lakshman, P. L. Nilantha'

_publ_section_title
;
 (<i>E</i>)-1,1,4,4-Tetraphenylbut-2-yne-1,4-diol
;
_journal_coeditor_code TK2631
_journal_issue 3
_journal_name_full 'Acta Crystallographica Section E'
_journal_page_first o679
_journal_paper_doi 10.1107/S160053681000629X
_journal_volume 66
_journal_year 2010
_chemical_formula_iupac 'C28 H22 O2'
_chemical_formula_moiety 'C28 H22 O2'
_chemical_formula_sum 'C28 H22 O2'
_chemical_formula_weight 390.46
_chemical_name_systematic
;
(<i>E</i>)-1,1,4,4-Tetraphenylbut-2-yne-1,4-diol
;
_space_group_IT_number 14
_symmetry_cell_setting monoclinic
_symmetry_space_group_name_Hall '-P 2yn'
_symmetry_space_group_name_H-M 'P 1 21/n 1'
_atom_sites_solution_hydrogens geom
_atom_sites_solution_primary direct
_atom_sites_solution_secondary difmap
_audit_creation_method SHELXL-97
_cell_angle_alpha 90.00
_cell_angle_beta 104.930(8)
_cell_angle_gamma 90.00
_cell_formula_units_Z 2
_cell_length_a 11.7760(7)
_cell_length_b 6.1154(4)
_cell_length_c 14.7620(9)
_cell_measurement_reflns_used 25
_cell_measurement_temperature 293(2)
_cell_measurement_theta_max 25
_cell_measurement_theta_min 2
_cell_volume 1027.20(12)
_computing_cell_refinement 'CAD-4 Express (Enraf--Nonius, 1994)'
_computing_data_collection 'CAD-4 Express (Enraf--Nonius, 1994)'
_computing_data_reduction 'XCAD4 (Harms & Wocadlo, 1996)'
_computing_molecular_graphics 'PLATON (Spek, 2009)'
_computing_publication_material 'SHELXL97 (Sheldrick, 2008)'
_computing_structure_refinement 'SHELXL97 (Sheldrick, 2008)'
_computing_structure_solution 'SHELXS97 (Sheldrick, 2008)'
_diffrn_ambient_temperature 293(2)
_diffrn_measured_fraction_theta_full 0.997
_diffrn_measured_fraction_theta_max 0.997
_diffrn_measurement_device_type 'Nonius Mach3'
_diffrn_measurement_method \w-2\q
_diffrn_radiation_monochromator graphite
_diffrn_radiation_source 'fine-focus sealed tube'
_diffrn_radiation_type MoK\a
_diffrn_radiation_wavelength 0.71073
_diffrn_reflns_av_R_equivalents 0.0190
_diffrn_reflns_av_sigmaI/netI 0.0235
_diffrn_reflns_limit_h_max 13
_diffrn_reflns_limit_h_min 0
_diffrn_reflns_limit_k_max 7
_diffrn_reflns_limit_k_min -1
_diffrn_reflns_limit_l_max 16
_diffrn_reflns_limit_l_min -17
_diffrn_reflns_number 2268
_diffrn_reflns_theta_full 24.97
_diffrn_reflns_theta_max 24.97
_diffrn_reflns_theta_min 2.56
_diffrn_standards_decay_% 0
_diffrn_standards_interval_time 60
_diffrn_standards_number 2
_exptl_absorpt_coefficient_mu 0.078
_exptl_absorpt_correction_T_max 0.9853
_exptl_absorpt_correction_T_min 0.9823
_exptl_absorpt_correction_type psi-scan
_exptl_absorpt_process_details '(North <i>et al.</i>,  1968)'
_exptl_crystal_colour colourless
_exptl_crystal_density_diffrn 1.262
_exptl_crystal_density_method 'not measured'
_exptl_crystal_description block
_exptl_crystal_F_000 412
_exptl_crystal_size_max 0.23
_exptl_crystal_size_mid 0.21
_exptl_crystal_size_min 0.19
_refine_diff_density_max 0.345
_refine_diff_density_min -0.286
_refine_ls_extinction_method none
_refine_ls_goodness_of_fit_ref 1.090
_refine_ls_hydrogen_treatment constr
_refine_ls_matrix_type full
_refine_ls_number_parameters 136
_refine_ls_number_reflns 1793
_refine_ls_number_restraints 0
_refine_ls_restrained_S_all 1.090
_refine_ls_R_factor_all 0.0917
_refine_ls_R_factor_gt 0.0523
_refine_ls_shift/su_max 0.000
_refine_ls_shift/su_mean 0.000
_refine_ls_structure_factor_coef Fsqd
_refine_ls_weighting_details 'calc w=1/[\s^2^(Fo^2^)+(0.191P)^2^+0.1322P] where P=(Fo^2^+2Fc^2^)/3'
_refine_ls_weighting_scheme calc
_refine_ls_wR_factor_gt 0.1884
_refine_ls_wR_factor_ref 0.2762
_reflns_number_gt 1190
_reflns_number_total 1793
_reflns_threshold_expression I>2\s(I)
_cod_data_source_file tk2631.cif
_cod_data_source_block I
_cod_original_cell_volume 1027.20(11)
_cod_original_sg_symbol_Hall '-P 2yn '
_cod_original_sg_symbol_H-M 'P 21/n'
_cod_database_code 2225394
_cod_database_fobs_code 2225394

loop_
_symmetry_equiv_pos_as_xyz
'x, y, z'
'-x+1/2, y+1/2, -z+1/2'
'-x, -y, -z'
'x-1/2, -y-1/2, z-1/2'

loop_
_atom_site_type_symbol
_atom_site_label
_atom_site_fract_x
_atom_site_fract_y
_atom_site_fract_z
_atom_site_U_iso_or_equiv
_atom_site_adp_type
_atom_site_calc_flag
_atom_site_refinement_flags
_atom_site_occupancy
_atom_site_disorder_assembly
_atom_site_disorder_group
C C14 0.4922(3) 0.4489(5) 0.03168(19) 0.0503(8) Uani d . 1 . .
O O1 0.5081(2) 0.0924(4) 0.09705(15) 0.0718(9) Uani d . 1 . .
H H1A 0.4679 0.0450 0.0471 0.108 Uiso calc R 1 . .
C C12 0.5499(2) 0.3958(5) 0.20504(18) 0.0443(8) Uani d . 1 . .
C C13 0.4735(3) 0.3145(5) 0.10995(18) 0.0471(8) Uani d . 1 . .
C C11 0.5673(3) 0.2553(6) 0.2819(2) 0.0619(9) Uani d . 1 . .
H H11 0.5343 0.1162 0.2752 0.074 Uiso calc R 1 . .
C C6 0.3446(3) 0.3186(5) 0.11176(17) 0.0496(8) Uani d . 1 . .
C C7 0.5985(3) 0.5994(5) 0.2167(2) 0.0569(9) Uani d . 1 . .
H H7 0.5862 0.6945 0.1659 0.068 Uiso calc R 1 . .
C C1 0.2929(4) 0.1361(7) 0.1416(2) 0.0754(12) Uani d . 1 . .
H H1 0.3356 0.0079 0.1585 0.090 Uiso calc R 1 . .
C C5 0.2780(3) 0.5067(6) 0.0880(2) 0.0605(9) Uani d . 1 . .
H H5 0.3123 0.6296 0.0690 0.073 Uiso calc R 1 . .
C C9 0.6848(3) 0.5280(7) 0.3798(2) 0.0707(11) Uani d . 1 . .
H H9 0.7307 0.5718 0.4381 0.085 Uiso calc R 1 . .
C C10 0.6348(3) 0.3262(7) 0.3685(2) 0.0742(11) Uani d . 1 . .
H H10 0.6459 0.2334 0.4199 0.089 Uiso calc R 1 . .
C C8 0.6667(3) 0.6660(7) 0.3044(3) 0.0681(10) Uani d . 1 . .
H H8 0.6999 0.8049 0.3116 0.082 Uiso calc R 1 . .
C C4 0.1615(3) 0.5167(8) 0.0917(3) 0.0861(14) Uani d . 1 . .
H H4 0.1181 0.6442 0.0749 0.103 Uiso calc R 1 . .
C C2 0.1750(5) 0.1500(11) 0.1458(3) 0.0978(17) Uani d . 1 . .
H H2 0.1398 0.0299 0.1660 0.117 Uiso calc R 1 . .
C C3 0.1116(4) 0.3374(12) 0.1204(3) 0.1031(19) Uani d . 1 . .
H H3 0.0335 0.3425 0.1228 0.124 Uiso calc R 1 . .

loop_
_atom_site_aniso_label
_atom_site_aniso_U_11
_atom_site_aniso_U_22
_atom_site_aniso_U_33
_atom_site_aniso_U_12
_atom_site_aniso_U_13
_atom_site_aniso_U_23
C14 0.0636(18) 0.0556(19) 0.0336(14) 0.0098(14) 0.0161(13) 0.0068(12)
O1 0.129(2) 0.0447(14) 0.0443(12) 0.0142(13) 0.0267(13) -0.0013(10)
C12 0.0537(16) 0.0489(17) 0.0340(14) 0.0073(13) 0.0182(11) 0.0070(12)
C13 0.0724(19) 0.0384(16) 0.0340(15) 0.0061(13) 0.0201(13) 0.0056(11)
C11 0.078(2) 0.062(2) 0.0448(17) -0.0043(16) 0.0145(15) 0.0139(15)
C6 0.0677(19) 0.0574(19) 0.0246(13) -0.0177(15) 0.0138(12) -0.0078(12)
C7 0.067(2) 0.0514(19) 0.0527(18) 0.0034(15) 0.0167(15) 0.0098(14)
C1 0.105(3) 0.076(2) 0.0483(19) -0.031(2) 0.0263(18) -0.0002(17)
C5 0.063(2) 0.066(2) 0.0534(19) 0.0021(16) 0.0166(15) -0.0072(16)
C9 0.059(2) 0.099(3) 0.0489(19) 0.004(2) 0.0057(15) -0.0053(19)
C10 0.080(2) 0.096(3) 0.0424(18) 0.004(2) 0.0081(16) 0.0191(18)
C8 0.067(2) 0.070(2) 0.064(2) -0.0095(18) 0.0111(16) -0.0126(18)
C4 0.068(2) 0.122(4) 0.068(2) 0.001(2) 0.0177(19) -0.035(2)
C2 0.108(3) 0.132(4) 0.063(3) -0.073(3) 0.038(2) -0.032(3)
C3 0.081(3) 0.161(5) 0.078(3) -0.046(4) 0.039(2) -0.052(3)

loop_
_atom_type_symbol
_atom_type_description
_atom_type_scat_dispersion_real
_atom_type_scat_dispersion_imag
_atom_type_scat_source
C C 0.0033 0.0016 'International Tables Vol C Tables 4.2.6.8 and 6.1.1.4'
H H 0.0000 0.0000 'International Tables Vol C Tables 4.2.6.8 and 6.1.1.4'
O O 0.0106 0.0060 'International Tables Vol C Tables 4.2.6.8 and 6.1.1.4'

loop_
_geom_angle_atom_site_label_1
_geom_angle_atom_site_label_2
_geom_angle_atom_site_label_3
_geom_angle_site_symmetry_1
_geom_angle_site_symmetry_3
_geom_angle
_geom_angle_publ_flag
C14 C14 C13 3_665 . 178.3(4) ?
C13 O1 H1A . . 109.5 ?
C7 C12 C11 . . 119.4(3) ?
C7 C12 C13 . . 122.5(2) ?
C11 C12 C13 . . 118.1(3) ?
O1 C13 C14 . . 108.4(2) ?
O1 C13 C6 . . 109.5(3) ?
C14 C13 C6 . . 110.7(2) ?
O1 C13 C12 . . 107.7(2) ?
C14 C13 C12 . . 111.3(2) ?
C6 C13 C12 . . 109.2(2) ?
C10 C11 C12 . . 119.0(3) ?
C10 C11 H11 . . 120.5 ?
C12 C11 H11 . . 120.5 ?
C5 C6 C1 . . 118.7(3) ?
C5 C6 C13 . . 120.7(3) ?
C1 C6 C13 . . 120.6(3) ?
C12 C7 C8 . . 120.4(3) ?
C12 C7 H7 . . 119.8 ?
C8 C7 H7 . . 119.8 ?
C6 C1 C2 . . 118.7(5) ?
C6 C1 H1 . . 120.6 ?
C2 C1 H1 . . 120.6 ?
C6 C5 C4 . . 121.8(4) ?
C6 C5 H5 . . 119.1 ?
C4 C5 H5 . . 119.1 ?
C10 C9 C8 . . 119.2(3) ?
C10 C9 H9 . . 120.4 ?
C8 C9 H9 . . 120.4 ?
C9 C10 C11 . . 121.6(3) ?
C9 C10 H10 . . 119.2 ?
C11 C10 H10 . . 119.2 ?
C9 C8 C7 . . 120.4(3) ?
C9 C8 H8 . . 119.8 ?
C7 C8 H8 . . 119.8 ?
C3 C4 C5 . . 119.1(5) ?
C3 C4 H4 . . 120.5 ?
C5 C4 H4 . . 120.5 ?
C3 C2 C1 . . 120.9(4) ?
C3 C2 H2 . . 119.5 ?
C1 C2 H2 . . 119.5 ?
C4 C3 C2 . . 120.8(4) ?
C4 C3 H3 . . 119.6 ?
C2 C3 H3 . . 119.6 ?

loop_
_geom_bond_atom_site_label_1
_geom_bond_atom_site_label_2
_geom_bond_site_symmetry_2
_geom_bond_distance
_geom_bond_publ_flag
C14 C14 3_665 1.178(5) ?
C14 C13 . 1.480(4) ?
O1 C13 . 1.445(3) ?
O1 H1A . 0.8200 ?
C12 C7 . 1.363(4) ?
C12 C11 . 1.395(4) ?
C12 C13 . 1.541(4) ?
C13 C6 . 1.526(4) ?
C11 C10 . 1.389(5) ?
C11 H11 . 0.9300 ?
C6 C5 . 1.385(5) ?
C6 C1 . 1.395(5) ?
C7 C8 . 1.396(5) ?
C7 H7 . 0.9300 ?
C1 C2 . 1.408(7) ?
C1 H1 . 0.9300 ?
C5 C4 . 1.389(5) ?
C5 H5 . 0.9300 ?
C9 C10 . 1.359(5) ?
C9 C8 . 1.370(5) ?
C9 H9 . 0.9300 ?
C10 H10 . 0.9300 ?
C8 H8 . 0.9300 ?
C4 C3 . 1.362(7) ?
C4 H4 . 0.9300 ?
C2 C3 . 1.366(7) ?
C2 H2 . 0.9300 ?
C3 H3 . 0.9300 ?

loop_
_geom_hbond_atom_site_label_D
_geom_hbond_atom_site_label_H
_geom_hbond_atom_site_label_A
_geom_hbond_site_symmetry_A
_geom_hbond_distance_DH
_geom_hbond_distance_HA
_geom_hbond_distance_DA
_geom_hbond_angle_DHA
O1 H1a O1 3_655 0.82 2.37 3.040(3) 139

loop_
_geom_torsion_atom_site_label_1
_geom_torsion_atom_site_label_2
_geom_torsion_atom_site_label_3
_geom_torsion_atom_site_label_4
_geom_torsion_site_symmetry_1
_geom_torsion_site_symmetry_2
_geom_torsion_site_symmetry_3
_geom_torsion_site_symmetry_4
_geom_torsion
_geom_torsion_publ_flag
C14 C14 C13 O1 3_665 . . . 7(15) ?
C14 C14 C13 C6 3_665 . . . -114(15) ?
C14 C14 C13 C12 3_665 . . . 125(15) ?
C7 C12 C13 O1 . . . . 137.1(3) ?
C11 C12 C13 O1 . . . . -44.2(3) ?
C7 C12 C13 C14 . . . . 18.4(4) ?
C11 C12 C13 C14 . . . . -162.8(3) ?
C7 C12 C13 C6 . . . . -104.1(3) ?
C11 C12 C13 C6 . . . . 74.7(3) ?
C7 C12 C11 C10 . . . . -0.5(5) ?
C13 C12 C11 C10 . . . . -179.3(3) ?
O1 C13 C6 C5 . . . . -155.4(2) ?
C14 C13 C6 C5 . . . . -36.0(4) ?
C12 C13 C6 C5 . . . . 86.8(3) ?
O1 C13 C6 C1 . . . . 27.6(3) ?
C14 C13 C6 C1 . . . . 147.0(3) ?
C12 C13 C6 C1 . . . . -90.2(3) ?
C11 C12 C7 C8 . . . . 1.0(5) ?
C13 C12 C7 C8 . . . . 179.7(3) ?
C5 C6 C1 C2 . . . . 0.4(5) ?
C13 C6 C1 C2 . . . . 177.5(3) ?
C1 C6 C5 C4 . . . . -1.0(5) ?
C13 C6 C5 C4 . . . . -178.1(3) ?
C8 C9 C10 C11 . . . . 1.1(6) ?
C12 C11 C10 C9 . . . . -0.6(6) ?
C10 C9 C8 C7 . . . . -0.6(5) ?
C12 C7 C8 C9 . . . . -0.4(5) ?
C6 C5 C4 C3 . . . . 0.6(5) ?
C6 C1 C2 C3 . . . . 0.5(6) ?
C5 C4 C3 C2 . . . . 0.4(6) ?
C1 C2 C3 C4 . . . . -0.9(7) ?
